data_7107247
loop_
_publ_author_name
'Dmytro Denysenko'
'Tamas Werner'
'Maciej Grzywa'
'Angela Puls'
'Volker Hagen'
'Georg Eickerling'
'Jelena Jelic'
'Dirk Volkmer'

_publ_section_title
;
 Reversible gas-phase redox processes catalyzed by Co-exchanged
 MFU-4l(arge)
;
_journal_coden_Cambridge 0182
_journal_name_full Chem.Commun.
_journal_page_first 1236
_journal_paper_doi 10.1039/c2cc16235k
_journal_volume 48
_journal_year 2012
_chemical_formula_moiety 'C36 H12 Cl4 Co4 N18 O6 Zn1'
_chemical_formula_sum 'C36 H12 Cl4 Co4 N18 O6 Zn'
_chemical_formula_weight 1235.5
_chemical_name_systematic ' ?'
_space_group_IT_number 225
_symmetry_cell_setting cubic
_symmetry_space_group_name_Hall '-F 4 2 3'
_symmetry_space_group_name_H-M 'F m -3 m'
_audit_creation_method SHELXL-97
_cell_angle_alpha 90
_cell_angle_beta 90
_cell_angle_gamma 90
_cell_formula_units_Z 8
_cell_length_a 30.9950(7)
_cell_length_b 30.9950(7)
_cell_length_c 30.9950(7)
_cell_measurement_temperature 293(2)
_cell_volume 29776.6(12)
_computing_cell_refinement PROSZKI
_computing_data_collection 'Diffractometer software'
_computing_molecular_graphics 'Mercury 2.3'
_computing_publication_material Jana2006
_computing_structure_refinement Jana2006
_diffrn_ambient_temperature 293(2)
_diffrn_detector 'Meteor 1D'
_diffrn_detector_type PSD
_diffrn_measurement_device_type 'STOE STADI P'
_diffrn_radiation_monochromator germanium
_diffrn_radiation_type 'Cu K\a'
_diffrn_radiation_wavelength 1.5418
_diffrn_source X-ray
_diffrn_source_target Cu
_diffrn_source_type 'fine-focus sealed tube'
_exptl_absorpt_coefficient_mu 4.434
_exptl_crystal_colour 'dark green'
_exptl_crystal_density_diffrn 0.551
_exptl_crystal_density_method 'not measured'
_exptl_crystal_description 'microcrystalline powder'
_exptl_crystal_F_000 4768
_pd_meas_2theta_range_inc 0.02
_pd_meas_2theta_range_max 90.000
_pd_meas_2theta_range_min 4.020
_pd_meas_number_of_points 4300
_pd_proc_2theta_range_inc 0.02
_pd_proc_2theta_range_max 90
_pd_proc_2theta_range_min 4.02
_pd_proc_ls_background_function '15 Legendre polynoms'
_pd_proc_ls_pref_orient_corr 'March & Dollase'
_pd_proc_ls_profile_function Pseudo-Voigt
_pd_proc_ls_prof_R_factor 0.0137
_pd_proc_ls_prof_wR_expected 0.0435
_pd_proc_ls_prof_wR_factor 0.0224
_refine_ls_number_constraints 0
_refine_ls_number_parameters 18
_refine_ls_number_restraints 6
_refine_ls_R_factor_all 0.0932
_refine_ls_R_factor_gt 0.0706
_refine_ls_shift/su_max 0.0287
_refine_ls_shift/su_mean 0.0035
_refine_ls_weighting_scheme sigma
_refine_ls_wR_factor_gt 0.0608
_refine_ls_wR_factor_ref 0.0807
_cod_data_source_file c2cc16235k.txt
_cod_data_source_block Co-MFU-4l
_cod_original_cell_volume 29776.6(7)
_cod_original_sg_symbol_Hall '-F 4;2;3'
_cod_original_formula_sum 'C36 H12 Cl4 Co4 N18 O6 Zn1'
_cod_database_code 7107247

loop_
_symmetry_equiv_pos_site_id
_symmetry_equiv_pos_as_xyz
1 x,y,z
2 -x,-y,z
3 -x,y,-z
4 x,-y,-z
5 z,x,y
6 z,-x,-y
7 -z,-x,y
8 -z,x,-y
9 y,z,x
10 -y,z,-x
11 y,-z,-x
12 -y,-z,x
13 y,x,-z
14 -y,-x,-z
15 y,-x,z
16 -y,x,z
17 x,z,-y
18 -x,z,y
19 -x,-z,-y
20 x,-z,y
21 z,y,-x
22 z,-y,x
23 -z,y,x
24 -z,-y,-x
25 -x,-y,-z
26 x,y,-z
27 x,-y,z
28 -x,y,z
29 -z,-x,-y
30 -z,x,y
31 z,x,-y
32 z,-x,y
33 -y,-z,-x
34 y,-z,x
35 -y,z,x
36 y,z,-x
37 -y,-x,z
38 y,x,z
39 -y,x,-z
40 y,-x,-z
41 -x,-z,y
42 x,-z,-y
43 x,z,y
44 -x,z,-y
45 -z,-y,x
46 -z,y,-x
47 z,-y,-x
48 z,y,x
49 x,y+1/2,z+1/2
50 -x,-y+1/2,z+1/2
51 -x,y+1/2,-z+1/2
52 x,-y+1/2,-z+1/2
53 z,x+1/2,y+1/2
54 z,-x+1/2,-y+1/2
55 -z,-x+1/2,y+1/2
56 -z,x+1/2,-y+1/2
57 y,z+1/2,x+1/2
58 -y,z+1/2,-x+1/2
59 y,-z+1/2,-x+1/2
60 -y,-z+1/2,x+1/2
61 y,x+1/2,-z+1/2
62 -y,-x+1/2,-z+1/2
63 y,-x+1/2,z+1/2
64 -y,x+1/2,z+1/2
65 x,z+1/2,-y+1/2
66 -x,z+1/2,y+1/2
67 -x,-z+1/2,-y+1/2
68 x,-z+1/2,y+1/2
69 z,y+1/2,-x+1/2
70 z,-y+1/2,x+1/2
71 -z,y+1/2,x+1/2
72 -z,-y+1/2,-x+1/2
73 -x,-y+1/2,-z+1/2
74 x,y+1/2,-z+1/2
75 x,-y+1/2,z+1/2
76 -x,y+1/2,z+1/2
77 -z,-x+1/2,-y+1/2
78 -z,x+1/2,y+1/2
79 z,x+1/2,-y+1/2
80 z,-x+1/2,y+1/2
81 -y,-z+1/2,-x+1/2
82 y,-z+1/2,x+1/2
83 -y,z+1/2,x+1/2
84 y,z+1/2,-x+1/2
85 -y,-x+1/2,z+1/2
86 y,x+1/2,z+1/2
87 -y,x+1/2,-z+1/2
88 y,-x+1/2,-z+1/2
89 -x,-z+1/2,y+1/2
90 x,-z+1/2,-y+1/2
91 x,z+1/2,y+1/2
92 -x,z+1/2,-y+1/2
93 -z,-y+1/2,x+1/2
94 -z,y+1/2,-x+1/2
95 z,-y+1/2,-x+1/2
96 z,y+1/2,x+1/2
97 x+1/2,y,z+1/2
98 -x+1/2,-y,z+1/2
99 -x+1/2,y,-z+1/2
100 x+1/2,-y,-z+1/2
101 z+1/2,x,y+1/2
102 z+1/2,-x,-y+1/2
103 -z+1/2,-x,y+1/2
104 -z+1/2,x,-y+1/2
105 y+1/2,z,x+1/2
106 -y+1/2,z,-x+1/2
107 y+1/2,-z,-x+1/2
108 -y+1/2,-z,x+1/2
109 y+1/2,x,-z+1/2
110 -y+1/2,-x,-z+1/2
111 y+1/2,-x,z+1/2
112 -y+1/2,x,z+1/2
113 x+1/2,z,-y+1/2
114 -x+1/2,z,y+1/2
115 -x+1/2,-z,-y+1/2
116 x+1/2,-z,y+1/2
117 z+1/2,y,-x+1/2
118 z+1/2,-y,x+1/2
119 -z+1/2,y,x+1/2
120 -z+1/2,-y,-x+1/2
121 -x+1/2,-y,-z+1/2
122 x+1/2,y,-z+1/2
123 x+1/2,-y,z+1/2
124 -x+1/2,y,z+1/2
125 -z+1/2,-x,-y+1/2
126 -z+1/2,x,y+1/2
127 z+1/2,x,-y+1/2
128 z+1/2,-x,y+1/2
129 -y+1/2,-z,-x+1/2
130 y+1/2,-z,x+1/2
131 -y+1/2,z,x+1/2
132 y+1/2,z,-x+1/2
133 -y+1/2,-x,z+1/2
134 y+1/2,x,z+1/2
135 -y+1/2,x,-z+1/2
136 y+1/2,-x,-z+1/2
137 -x+1/2,-z,y+1/2
138 x+1/2,-z,-y+1/2
139 x+1/2,z,y+1/2
140 -x+1/2,z,-y+1/2
141 -z+1/2,-y,x+1/2
142 -z+1/2,y,-x+1/2
143 z+1/2,-y,-x+1/2
144 z+1/2,y,x+1/2
145 x+1/2,y+1/2,z
146 -x+1/2,-y+1/2,z
147 -x+1/2,y+1/2,-z
148 x+1/2,-y+1/2,-z
149 z+1/2,x+1/2,y
150 z+1/2,-x+1/2,-y
151 -z+1/2,-x+1/2,y
152 -z+1/2,x+1/2,-y
153 y+1/2,z+1/2,x
154 -y+1/2,z+1/2,-x
155 y+1/2,-z+1/2,-x
156 -y+1/2,-z+1/2,x
157 y+1/2,x+1/2,-z
158 -y+1/2,-x+1/2,-z
159 y+1/2,-x+1/2,z
160 -y+1/2,x+1/2,z
161 x+1/2,z+1/2,-y
162 -x+1/2,z+1/2,y
163 -x+1/2,-z+1/2,-y
164 x+1/2,-z+1/2,y
165 z+1/2,y+1/2,-x
166 z+1/2,-y+1/2,x
167 -z+1/2,y+1/2,x
168 -z+1/2,-y+1/2,-x
169 -x+1/2,-y+1/2,-z
170 x+1/2,y+1/2,-z
171 x+1/2,-y+1/2,z
172 -x+1/2,y+1/2,z
173 -z+1/2,-x+1/2,-y
174 -z+1/2,x+1/2,y
175 z+1/2,x+1/2,-y
176 z+1/2,-x+1/2,y
177 -y+1/2,-z+1/2,-x
178 y+1/2,-z+1/2,x
179 -y+1/2,z+1/2,x
180 y+1/2,z+1/2,-x
181 -y+1/2,-x+1/2,z
182 y+1/2,x+1/2,z
183 -y+1/2,x+1/2,-z
184 y+1/2,-x+1/2,-z
185 -x+1/2,-z+1/2,y
186 x+1/2,-z+1/2,-y
187 x+1/2,z+1/2,y
188 -x+1/2,z+1/2,-y
189 -z+1/2,-y+1/2,x
190 -z+1/2,y+1/2,-x
191 z+1/2,-y+1/2,-x
192 z+1/2,y+1/2,x

loop_
_atom_site_label
_atom_site_type_symbol
_atom_site_fract_x
_atom_site_fract_y
_atom_site_fract_z
_atom_site_adp_type
_atom_site_U_iso_or_equiv
_atom_site_symmetry_multiplicity
_atom_site_occupancy
_atom_site_calc_flag
Co2 Co 0.3185(3) 0.3185(3) 0.181542 Uiso 0.013(6) 32 1 d
Cl1 Cl 0.356(2) 0.356(2) 0.144361 Uiso 0.05(2) 32 1 d
N1 N 0.3399(3) 0.2752(2) 0.224812 Uiso 0.018(10) 96 1 d
C1 C 0.38267(10) 0.2665(3) 0.233457 Uiso 0.047(15) 96 1 d
N2 N 0.3146(6) 0.25 0.25 Uiso 0.018(10) 48 1 d
C2 C 0.4215(2) 0.2826(2) 0.217351 Uiso 0.047(15) 96 1 d
C3 C 0.4612(2) 0.2669(2) 0.233142 Uiso 0.047(15) 96 1 d
O1 O 0.5 0.2834(4) 0.216589 Uiso 0.04(3) 48 1 d
Zn1 Zn 0.25 0.25 0.25 Uiso 0.04(2) 8 1 d
H1 H 0.421274 0.303866 0.196134 Uiso 0.038 96 1 d

loop_
_atom_type_symbol
_atom_type_scat_dispersion_real
_atom_type_scat_dispersion_imag
_atom_type_scat_source
C 0.018 0.009 'International Tables Vol C tables 4.2.6.8 and 6.1.1.1'
H 0.000 0.000 'International Tables Vol C tables 4.2.6.8 and 6.1.1.1'
Cl 0.364 0.702 'International Tables Vol C tables 4.2.6.8 and 6.1.1.1'
N 0.031 0.018 'International Tables Vol C tables 4.2.6.8 and 6.1.1.1'
O 0.049 0.032 'International Tables Vol C tables 4.2.6.8 and 6.1.1.1'
Zn -1.549 0.678 'International Tables Vol C tables 4.2.6.8 and 6.1.1.1'
Co -2.365 3.614 'International Tables Vol C tables 4.2.6.8 and 6.1.1.1'

loop_
_geom_angle_atom_site_label_1
_geom_angle_atom_site_label_2
_geom_angle_atom_site_label_3
_geom_angle_site_symmetry_1
_geom_angle_site_symmetry_3
_geom_angle
_geom_angle_publ_flag
Cl1 Co2 N1 . . 125.4(17) yes
Cl1 Co2 N1 . 104_555 125.4(17) yes
Cl1 Co2 N1 . 59_555 125.4(11) yes
Cl1 Co2 C1 . . 103.6(17) yes
Cl1 Co2 C1 . 104_555 103.6(17) yes
Cl1 Co2 C1 . 59_555 103.6(10) yes
Cl1 Co2 N2 . . 147.0(17) yes
Cl1 Co2 N2 . 5_555 147.0(17) yes
Cl1 Co2 N2 . 106_555 147.0(11) yes
N1 Co2 N1 . 104_555 89.7(3) yes
N1 Co2 N1 . 59_555 89.7(5) yes
N1 Co2 C1 . . 21.9(3) yes
N1 Co2 C1 . 104_555 105.1(2) yes
N1 Co2 C1 . 59_555 105.1(4) yes
N1 Co2 N2 . . 21.6(4) yes
N1 Co2 N2 . 5_555 74.6(4) yes
N1 Co2 N2 . 106_555 74.6(4) yes
N1 Co2 N1 104_555 59_555 89.7(5) yes
N1 Co2 C1 104_555 . 105.1(2) yes
N1 Co2 C1 104_555 104_555 21.9(3) yes
N1 Co2 C1 104_555 59_555 105.1(4) yes
N1 Co2 N2 104_555 . 74.6(4) yes
N1 Co2 N2 104_555 5_555 21.6(4) yes
N1 Co2 N2 104_555 106_555 74.6(4) yes
N1 Co2 C1 59_555 . 105.1(4) yes
N1 Co2 C1 59_555 104_555 105.1(4) yes
N1 Co2 C1 59_555 59_555 21.9(3) yes
N1 Co2 N2 59_555 . 74.6(4) yes
N1 Co2 N2 59_555 5_555 74.6(4) yes
N1 Co2 N2 59_555 106_555 21.6(4) yes
C1 Co2 C1 . 104_555 114.68(18) yes
C1 Co2 C1 . 59_555 114.7(3) yes
C1 Co2 N2 . . 43.5(4) yes
C1 Co2 N2 . 5_555 93.9(2) yes
C1 Co2 N2 . 106_555 93.9(3) yes
C1 Co2 C1 104_555 59_555 114.7(3) yes
C1 Co2 N2 104_555 . 93.9(3) yes
C1 Co2 N2 104_555 5_555 43.5(4) yes
C1 Co2 N2 104_555 106_555 93.9(3) yes
C1 Co2 N2 59_555 . 93.9(3) yes
C1 Co2 N2 59_555 5_555 93.9(3) yes
C1 Co2 N2 59_555 106_555 43.5(4) yes
N2 Co2 N2 . 5_555 56.2(4) yes
N2 Co2 N2 . 106_555 56.2(4) yes
N2 Co2 N2 5_555 106_555 56.2(4) yes
Co2 N1 N1 . 52_555 160.7(6) yes
Co2 N1 N1 . 104_555 45.1(3) yes
Co2 N1 N1 . 59_555 45.1(3) yes
Co2 N1 C1 . . 125.2(6) yes
Co2 N1 C1 . 52_555 163.3(5) yes
Co2 N1 N2 . . 125.3(9) yes
Co2 N1 N2 . 5_555 67.3(4) yes
Co2 N1 N2 . 106_555 67.3(4) yes
Co2 N1 C2 . . 101.9(4) yes
Co2 N1 Zn1 . . 92.3(4) yes
N1 N1 N1 52_555 104_555 120.0(4) yes
N1 N1 N1 52_555 59_555 120.0(4) yes
N1 N1 C1 52_555 . 74.1(4) yes
N1 N1 N2 52_555 5_555 95.7(4) yes
N1 N1 N2 52_555 106_555 95.7(4) yes
N1 N1 C2 52_555 . 97.4(4) yes
N1 N1 Zn1 52_555 . 68.4(3) yes
N1 N1 N1 104_555 59_555 60.0(2) yes
N1 N1 C1 104_555 . 144.8(5) yes
N1 N1 C1 104_555 52_555 145.07(19) yes
N1 N1 N2 104_555 . 89.9(7) yes
N1 N1 N2 104_555 106_555 63.2(2) yes
N1 N1 C2 104_555 . 129.6(3) yes
N1 N1 Zn1 104_555 . 61.8(2) yes
N1 N1 C1 59_555 . 144.8(3) yes
N1 N1 C1 59_555 52_555 145.1(3) yes
N1 N1 N2 59_555 . 89.9(7) yes
N1 N1 N2 59_555 5_555 63.2(2) yes
N1 N1 C2 59_555 . 129.6(2) yes
N1 N1 Zn1 59_555 . 61.8(2) yes
C1 N1 N2 . . 109.5(8) yes
C1 N1 N2 . 5_555 151.7(3) yes
C1 N1 N2 . 106_555 151.7(5) yes
C1 N1 Zn1 . . 142.4(4) yes
C1 N1 N2 52_555 . 71.4(7) yes
C1 N1 N2 52_555 5_555 126.9(2) yes
C1 N1 N2 52_555 106_555 126.9(3) yes
C1 N1 C2 52_555 . 61.4(3) yes
C1 N1 Zn1 52_555 . 104.3(2) yes
N2 N1 N2 . 5_555 64.3(7) yes
N2 N1 N2 . 106_555 64.3(7) yes
N2 N1 C2 . . 132.8(8) yes
N2 N1 N2 5_555 106_555 53.6(3) yes
N2 N1 C2 5_555 . 150.1(4) yes
N2 N1 C2 106_555 . 150.1(3) yes
C2 N1 Zn1 . . 165.7(2) yes
Co2 C1 N1 . 52_555 102.9(3) yes
Co2 C1 C1 . 52_555 138.83(18) yes
Co2 C1 N2 . . 67.8(2) yes
Co2 C1 C2 . . 100.8(4) yes
N1 C1 N1 . 52_555 70.0(3) yes
N1 C1 C1 . 52_555 105.9(3) yes
N1 C1 C2 . . 133.7(6) yes
N1 C1 C1 52_555 52_555 35.9(2) yes
N1 C1 C2 52_555 . 156.3(4) yes
C1 C1 N2 52_555 . 71.0(2) yes
C1 C1 C2 52_555 . 120.4(3) yes
N2 C1 C2 . . 168.6(5) yes
Co2 N2 Co2 . 52_555 175.4(8) yes
Co2 N2 N1 . 52_555 142.3(11) yes
Co2 N2 N1 . 151_555 144.9(4) yes
Co2 N2 N1 . 9_555 144.9(4) yes
Co2 N2 C1 . . 68.7(3) yes
Co2 N2 C1 . 52_555 106.6(6) yes
Co2 N2 N2 . 5_555 61.9(3) yes
Co2 N2 N2 . 54_555 121.9(5) yes
Co2 N2 N2 . 9_555 121.9(5) yes
Co2 N2 N2 . 106_555 61.9(3) yes
Co2 N2 Zn1 . . 92.3(4) yes
Co2 N2 N1 52_555 . 142.3(11) yes
Co2 N2 N1 52_555 104_555 144.9(4) yes
Co2 N2 N1 52_555 59_555 144.9(4) yes
Co2 N2 C1 52_555 . 106.6(6) yes
Co2 N2 C1 52_555 52_555 68.7(3) yes
Co2 N2 N2 52_555 5_555 121.9(5) yes
Co2 N2 N2 52_555 54_555 61.9(3) yes
Co2 N2 N2 52_555 9_555 61.9(3) yes
Co2 N2 N2 52_555 106_555 121.9(5) yes
Co2 N2 Zn1 52_555 . 92.3(4) yes
N1 N2 N1 . 52_555 109.2(14) yes
N1 N2 N1 . 151_555 151.6(5) yes
N1 N2 N1 . 104_555 64.6(4) yes
N1 N2 N1 . 9_555 151.6(4) yes
N1 N2 N1 . 59_555 64.6(4) yes
N1 N2 C1 . 52_555 73.6(9) yes
N1 N2 N2 . 5_555 90.1(5) yes
N1 N2 N2 . 54_555 144.8(4) yes
N1 N2 N2 . 9_555 144.8(4) yes
N1 N2 N2 . 106_555 90.1(5) yes
N1 N2 Zn1 . . 125.4(7) yes
N1 N2 N1 52_555 151_555 64.6(4) yes
N1 N2 N1 52_555 104_555 151.6(5) yes
N1 N2 N1 52_555 9_555 64.6(4) yes
N1 N2 N1 52_555 59_555 151.6(4) yes
N1 N2 C1 52_555 . 73.6(9) yes
N1 N2 N2 52_555 5_555 144.8(4) yes
N1 N2 N2 52_555 54_555 90.1(5) yes
N1 N2 N2 52_555 9_555 90.1(5) yes
N1 N2 N2 52_555 106_555 144.8(4) yes
N1 N2 Zn1 52_555 . 125.4(7) yes
N1 N2 N1 151_555 104_555 134.3(6) yes
N1 N2 N1 151_555 9_555 53.68(19) yes
N1 N2 N1 151_555 59_555 106.9(4) yes
N1 N2 C1 151_555 . 128.9(5) yes
N1 N2 C1 151_555 52_555 96.1(3) yes
N1 N2 N2 151_555 5_555 110.6(6) yes
N1 N2 N2 151_555 9_555 63.2(3) yes
N1 N2 N2 151_555 106_555 84.3(4) yes
N1 N2 Zn1 151_555 . 67.1(3) yes
N1 N2 N1 104_555 9_555 106.9(4) yes
N1 N2 N1 104_555 59_555 53.68(19) yes
N1 N2 C1 104_555 . 96.1(3) yes
N1 N2 C1 104_555 52_555 128.9(5) yes
N1 N2 N2 104_555 54_555 110.6(6) yes
N1 N2 N2 104_555 9_555 84.3(4) yes
N1 N2 N2 104_555 106_555 63.2(3) yes
N1 N2 Zn1 104_555 . 67.1(3) yes
N1 N2 N1 9_555 59_555 134.3(6) yes
N1 N2 C1 9_555 . 128.9(5) yes
N1 N2 C1 9_555 52_555 96.1(2) yes
N1 N2 N2 9_555 5_555 84.3(4) yes
N1 N2 N2 9_555 54_555 63.2(3) yes
N1 N2 N2 9_555 106_555 110.6(6) yes
N1 N2 Zn1 9_555 . 67.1(3) yes
N1 N2 C1 59_555 . 96.1(2) yes
N1 N2 C1 59_555 52_555 128.9(5) yes
N1 N2 N2 59_555 5_555 63.2(3) yes
N1 N2 N2 59_555 54_555 84.3(4) yes
N1 N2 N2 59_555 9_555 110.6(6) yes
N1 N2 Zn1 59_555 . 67.1(3) yes
C1 N2 N2 . 5_555 120.4(4) yes
C1 N2 N2 . 54_555 146.2(5) yes
C1 N2 N2 . 9_555 146.2(4) yes
C1 N2 N2 . 106_555 120.4(3) yes
C1 N2 Zn1 . . 161.0(2) yes
C1 N2 N2 52_555 5_555 146.2(5) yes
C1 N2 N2 52_555 54_555 120.4(4) yes
C1 N2 N2 52_555 9_555 120.4(3) yes
C1 N2 N2 52_555 106_555 146.2(4) yes
C1 N2 Zn1 52_555 . 161.0(2) yes
N2 N2 N2 5_555 54_555 90.0(7) yes
N2 N2 N2 5_555 9_555 60.0(4) yes
N2 N2 N2 5_555 106_555 60.0(4) yes
N2 N2 Zn1 5_555 . 45.0(4) yes
N2 N2 N2 54_555 9_555 60.0(4) yes
N2 N2 N2 54_555 106_555 60.0(4) yes
N2 N2 Zn1 54_555 . 45.0(4) yes
N2 N2 N2 9_555 106_555 90.0(7) yes
N2 N2 Zn1 9_555 . 45.0(4) yes
N2 N2 Zn1 106_555 . 45.0(4) yes
N1 C2 C3 . . 143.2(4) yes
N1 C2 O1 . . 173.4(3) yes
C1 C2 C3 . . 120.2(4) yes
C1 C2 O1 . . 150.4(4) yes
C2 C3 C3 . 52_555 119.4(5) yes
C2 C3 O1 . . 119.5(5) yes
C2 C3 O1 . 52_555 148.1(4) yes
C3 C3 O1 52_555 . 121.1(6) yes
O1 C3 O1 . 52_555 92.4(4) yes
C2 O1 C2 . 67_655 178.4(4) yes
C2 O1 C3 . 52_555 60.6(2) yes
C2 O1 C3 . 18_655 117.9(3) yes
C2 O1 C3 . 67_655 148.1(6) yes
C2 O1 O1 . 52_555 89.2(2) yes
C2 O1 C3 67_655 . 148.1(6) yes
C2 O1 C3 67_655 52_555 117.9(3) yes
C2 O1 C3 67_655 18_655 60.6(2) yes
C2 O1 O1 67_655 52_555 89.2(2) yes
C3 O1 C3 . 18_655 87.6(5) yes
C3 O1 C3 . 67_655 117.9(7) yes
C3 O1 O1 . 52_555 58.9(4) yes
C3 O1 C3 52_555 18_655 57.3(3) yes
C3 O1 C3 52_555 67_655 87.6(5) yes
C3 O1 O1 67_655 52_555 58.9(4) yes
N1 Zn1 N1 . 146_555 149.80(6) yes
N1 Zn1 N1 . 99_555 149.80(17) yes
N1 Zn1 N1 . 52_555 43.24(14) yes
N1 Zn1 N1 . 5_555 93.89(13) yes
N1 Zn1 N1 . 54_555 114.62(12) yes
N1 Zn1 N1 . 151_555 93.89(13) yes
N1 Zn1 N1 . 104_555 56.47(14) yes
N1 Zn1 N1 . 9_555 93.89(13) yes
N1 Zn1 N1 . 106_555 93.89(13) yes
N1 Zn1 N1 . 59_555 56.47(14) yes
N1 Zn1 N1 . 156_555 114.62(12) yes
N1 Zn1 N2 . 146_555 158.38(10) yes
N1 Zn1 N2 . 5_555 74.90(12) yes
N1 Zn1 N2 . 54_555 105.10(12) yes
N1 Zn1 N2 . 9_555 105.10(5) yes
N1 Zn1 N2 . 106_555 74.90(5) yes
N1 Zn1 N1 146_555 99_555 43.24(14) yes
N1 Zn1 N1 146_555 52_555 149.80(17) yes
N1 Zn1 N1 146_555 5_555 93.89(13) yes
N1 Zn1 N1 146_555 54_555 56.47(14) yes
N1 Zn1 N1 146_555 151_555 93.89(13) yes
N1 Zn1 N1 146_555 104_555 114.62(12) yes
N1 Zn1 N1 146_555 9_555 114.62(12) yes
N1 Zn1 N1 146_555 106_555 56.47(14) yes
N1 Zn1 N1 146_555 59_555 93.89(13) yes
N1 Zn1 N1 146_555 156_555 93.89(13) yes
N1 Zn1 N2 146_555 . 158.38(10) yes
N1 Zn1 N2 146_555 5_555 105.10(12) yes
N1 Zn1 N2 146_555 54_555 74.90(12) yes
N1 Zn1 N2 146_555 9_555 105.10(5) yes
N1 Zn1 N2 146_555 106_555 74.90(5) yes
N1 Zn1 N1 99_555 52_555 149.80(6) yes
N1 Zn1 N1 99_555 5_555 56.47(14) yes
N1 Zn1 N1 99_555 54_555 93.89(13) yes
N1 Zn1 N1 99_555 151_555 114.62(12) yes
N1 Zn1 N1 99_555 104_555 93.89(13) yes
N1 Zn1 N1 99_555 9_555 93.89(13) yes
N1 Zn1 N1 99_555 106_555 93.89(13) yes
N1 Zn1 N1 99_555 59_555 114.62(12) yes
N1 Zn1 N1 99_555 156_555 56.47(14) yes
N1 Zn1 N2 99_555 . 158.38(10) yes
N1 Zn1 N2 99_555 5_555 74.90(12) yes
N1 Zn1 N2 99_555 54_555 105.10(12) yes
N1 Zn1 N2 99_555 9_555 74.90(5) yes
N1 Zn1 N2 99_555 106_555 105.10(5) yes
N1 Zn1 N1 52_555 5_555 114.62(12) yes
N1 Zn1 N1 52_555 54_555 93.89(13) yes
N1 Zn1 N1 52_555 151_555 56.47(14) yes
N1 Zn1 N1 52_555 104_555 93.89(13) yes
N1 Zn1 N1 52_555 9_555 56.47(14) yes
N1 Zn1 N1 52_555 106_555 114.62(12) yes
N1 Zn1 N1 52_555 59_555 93.89(13) yes
N1 Zn1 N1 52_555 156_555 93.89(13) yes
N1 Zn1 N2 52_555 146_555 158.38(10) yes
N1 Zn1 N2 52_555 5_555 105.10(12) yes
N1 Zn1 N2 52_555 54_555 74.90(12) yes
N1 Zn1 N2 52_555 9_555 74.90(5) yes
N1 Zn1 N2 52_555 106_555 105.10(5) yes
N1 Zn1 N1 5_555 54_555 149.80(6) yes
N1 Zn1 N1 5_555 151_555 149.80(17) yes
N1 Zn1 N1 5_555 104_555 43.24(14) yes
N1 Zn1 N1 5_555 9_555 93.89(13) yes
N1 Zn1 N1 5_555 106_555 114.62(12) yes
N1 Zn1 N1 5_555 59_555 93.89(13) yes
N1 Zn1 N1 5_555 156_555 56.47(14) yes
N1 Zn1 N2 5_555 . 105.10(5) yes
N1 Zn1 N2 5_555 146_555 74.90(5) yes
N1 Zn1 N2 5_555 54_555 158.38(10) yes
N1 Zn1 N2 5_555 9_555 74.90(12) yes
N1 Zn1 N2 5_555 106_555 105.10(12) yes
N1 Zn1 N1 54_555 151_555 43.24(14) yes
N1 Zn1 N1 54_555 104_555 149.80(17) yes
N1 Zn1 N1 54_555 9_555 93.89(13) yes
N1 Zn1 N1 54_555 106_555 56.47(14) yes
N1 Zn1 N1 54_555 59_555 93.89(13) yes
N1 Zn1 N1 54_555 156_555 114.62(12) yes
N1 Zn1 N2 54_555 . 105.10(5) yes
N1 Zn1 N2 54_555 146_555 74.90(5) yes
N1 Zn1 N2 54_555 5_555 158.38(10) yes
N1 Zn1 N2 54_555 9_555 105.10(12) yes
N1 Zn1 N2 54_555 106_555 74.90(12) yes
N1 Zn1 N1 151_555 104_555 149.80(6) yes
N1 Zn1 N1 151_555 9_555 56.47(14) yes
N1 Zn1 N1 151_555 106_555 93.89(13) yes
N1 Zn1 N1 151_555 59_555 114.62(12) yes
N1 Zn1 N1 151_555 156_555 93.89(13) yes
N1 Zn1 N2 151_555 . 74.90(5) yes
N1 Zn1 N2 151_555 146_555 105.10(5) yes
N1 Zn1 N2 151_555 5_555 158.38(10) yes
N1 Zn1 N2 151_555 9_555 74.90(12) yes
N1 Zn1 N2 151_555 106_555 105.10(12) yes
N1 Zn1 N1 104_555 9_555 114.62(12) yes
N1 Zn1 N1 104_555 106_555 93.89(13) yes
N1 Zn1 N1 104_555 59_555 56.47(14) yes
N1 Zn1 N1 104_555 156_555 93.89(13) yes
N1 Zn1 N2 104_555 . 74.90(5) yes
N1 Zn1 N2 104_555 146_555 105.10(5) yes
N1 Zn1 N2 104_555 54_555 158.38(10) yes
N1 Zn1 N2 104_555 9_555 105.10(12) yes
N1 Zn1 N2 104_555 106_555 74.90(12) yes
N1 Zn1 N1 9_555 106_555 149.80(6) yes
N1 Zn1 N1 9_555 59_555 149.80(17) yes
N1 Zn1 N1 9_555 156_555 43.24(14) yes
N1 Zn1 N2 9_555 . 74.90(12) yes
N1 Zn1 N2 9_555 146_555 105.10(12) yes
N1 Zn1 N2 9_555 5_555 105.10(5) yes
N1 Zn1 N2 9_555 54_555 74.90(5) yes
N1 Zn1 N2 9_555 106_555 158.38(10) yes
N1 Zn1 N1 106_555 59_555 43.24(14) yes
N1 Zn1 N1 106_555 156_555 149.80(17) yes
N1 Zn1 N2 106_555 . 105.10(12) yes
N1 Zn1 N2 106_555 146_555 74.90(12) yes
N1 Zn1 N2 106_555 5_555 105.10(5) yes
N1 Zn1 N2 106_555 54_555 74.90(5) yes
N1 Zn1 N2 106_555 9_555 158.38(10) yes
N1 Zn1 N1 59_555 156_555 149.80(6) yes
N1 Zn1 N2 59_555 . 74.90(12) yes
N1 Zn1 N2 59_555 146_555 105.10(12) yes
N1 Zn1 N2 59_555 5_555 74.90(5) yes
N1 Zn1 N2 59_555 54_555 105.10(5) yes
N1 Zn1 N2 59_555 9_555 158.38(10) yes
N1 Zn1 N2 156_555 . 105.10(12) yes
N1 Zn1 N2 156_555 146_555 74.90(12) yes
N1 Zn1 N2 156_555 5_555 74.90(5) yes
N1 Zn1 N2 156_555 54_555 105.10(5) yes
N1 Zn1 N2 156_555 106_555 158.38(10) yes
N2 Zn1 N2 . 146_555 180.0(5) yes
N2 Zn1 N2 . 5_555 90 yes
N2 Zn1 N2 . 54_555 90 yes
N2 Zn1 N2 . 9_555 90 yes
N2 Zn1 N2 . 106_555 90 yes
N2 Zn1 N2 146_555 5_555 90 yes
N2 Zn1 N2 146_555 54_555 90 yes
N2 Zn1 N2 146_555 9_555 90 yes
N2 Zn1 N2 146_555 106_555 90 yes
N2 Zn1 N2 5_555 54_555 180.0(5) yes
N2 Zn1 N2 5_555 9_555 90 yes
N2 Zn1 N2 5_555 106_555 90 yes
N2 Zn1 N2 54_555 9_555 90 yes
N2 Zn1 N2 54_555 106_555 90 yes
N2 Zn1 N2 9_555 106_555 180.0(5) yes

loop_
_geom_bond_atom_site_label_1
_geom_bond_atom_site_label_2
_geom_bond_site_symmetry_2
_geom_bond_distance
_geom_bond_publ_flag
Co2 Cl1 . 2.00(5) yes
Co2 N1 . 2.009(9) yes
Co2 N1 104_555 2.009(9) yes
Co2 N1 59_555 2.009(10) yes
N1 N1 52_555 2.208(6) yes
N1 N1 104_555 2.835(10) yes
N1 N1 59_555 2.835(10) yes
N1 C1 . 1.380(10) yes
N1 C1 52_555 2.260(9) yes
N1 N2 . 1.355(13) yes
N1 C2 . 2.552(11) yes
N1 Zn1 . 2.996(9) yes
C1 C1 52_555 1.450(9) yes
C1 N2 . 2.232(18) yes
C1 C2 . 1.396(7) yes
C1 C2 52_555 2.470(8) yes
C1 C3 . 2.433(7) yes
C1 C3 52_555 2.839(7) yes
N2 N2 5_555 2.830(19) yes
N2 N2 54_555 2.830(19) yes
N2 N2 9_555 2.830(19) yes
N2 N2 106_555 2.830(19) yes
N2 Zn1 . 2.001(19) yes
C2 C2 52_555 2.862(6) yes
C2 C3 . 1.410(8) yes
C2 O1 . 2.432(6) yes
C3 C3 52_555 1.478(6) yes
C3 C3 18_655 2.826(8) yes
C3 C3 67_655 2.408(9) yes
C3 O1 . 1.406(7) yes
C3 O1 52_555 2.511(9) yes
O1 O1 52_555 2.929(12) yes
